data_4516992
loop_
_publ_author_name
'Wirtz, Lisa'
'Jourdain, Matthias'
'Huch, Volker'
'Zimmer, Michael'
'Sch\"afer, Andr\'e'

_publ_section_title
;
 Synthesis, Structure, and Reactivity of Disiloxa[3]tetrelocenophanes.
;
_journal_issue 19
_journal_name_full 'ACS omega'
_journal_page_first 18355
_journal_page_last 18360
_journal_paper_doi 10.1021/acsomega.9b02605
_journal_volume 4
_journal_year 2019
_chemical_formula_moiety 'C21 H32 N2 O Pb Si2'
_chemical_formula_sum 'C21 H32 N2 O Pb Si2'
_chemical_formula_weight 591.85
_space_group_crystal_system orthorhombic
_space_group_IT_number 62
_space_group_name_Hall '-P 2ac 2n'
_space_group_name_H-M_alt 'P n m a'
_atom_sites_solution_hydrogens geom
_audit_creation_method SHELXL-2018/3
_cell_angle_alpha 90
_cell_angle_beta 90
_cell_angle_gamma 90
_cell_formula_units_Z 4
_cell_length_a 16.8368(12)
_cell_length_b 12.0431(8)
_cell_length_c 11.5413(9)
_cell_measurement_reflns_used 4320
_cell_measurement_temperature 133(2)
_cell_measurement_theta_max 26.54
_cell_measurement_theta_min 2.42
_cell_volume 2340.2(3)
_computing_cell_refinement 'Bruker SAINT'
_computing_data_collection 'Bruker APEX2'
_computing_data_reduction 'Bruker SAINT'
_computing_molecular_graphics 'Bruker SHELXTL'
_computing_publication_material 'Bruker SHELXTL'
_computing_structure_refinement 'SHELXL-2018/3 (Sheldrick, 2018)'
_computing_structure_solution 'SHELXS-97 (Sheldrick 2008)'
_diffrn_ambient_temperature 133(2)
_diffrn_measured_fraction_theta_full 0.998
_diffrn_measured_fraction_theta_max 0.997
_diffrn_measurement_device_type 'Bruker APEX-II CCD'
_diffrn_measurement_method '\f and \w scans'
_diffrn_radiation_type MoK\a
_diffrn_radiation_wavelength 0.71073
_diffrn_reflns_av_R_equivalents 0.0823
_diffrn_reflns_av_unetI/netI 0.0363
_diffrn_reflns_Laue_measured_fraction_full 0.998
_diffrn_reflns_Laue_measured_fraction_max 0.997
_diffrn_reflns_limit_h_max 22
_diffrn_reflns_limit_h_min -22
_diffrn_reflns_limit_k_max 16
_diffrn_reflns_limit_k_min -15
_diffrn_reflns_limit_l_max 15
_diffrn_reflns_limit_l_min -15
_diffrn_reflns_number 33867
_diffrn_reflns_point_group_measured_fraction_full 0.998
_diffrn_reflns_point_group_measured_fraction_max 0.997
_diffrn_reflns_theta_full 25.242
_diffrn_reflns_theta_max 28.683
_diffrn_reflns_theta_min 2.419
_exptl_absorpt_coefficient_mu 7.325
_exptl_absorpt_correction_T_max 0.9235
_exptl_absorpt_correction_T_min 0.5701
_exptl_absorpt_correction_type numerical
_exptl_absorpt_process_details
; 
 SADABS 2016/2: Krause, L., Herbst-Irmer, R., Sheldrick G.M. & Stalke D., 
 J. Appl. Cryst. 48 (2015) 3-10 
;
_exptl_crystal_colour colourless
_exptl_crystal_density_diffrn 1.680
_exptl_crystal_description plate
_exptl_crystal_F_000 1160
_exptl_crystal_size_max 0.200
_exptl_crystal_size_mid 0.027
_exptl_crystal_size_min 0.023
_refine_diff_density_max 1.366
_refine_diff_density_min -2.970
_refine_diff_density_rms 0.178
_refine_ls_extinction_method none
_refine_ls_goodness_of_fit_ref 1.247
_refine_ls_hydrogen_treatment constr
_refine_ls_matrix_type full
_refine_ls_number_parameters 145
_refine_ls_number_reflns 3147
_refine_ls_number_restraints 0
_refine_ls_restrained_S_all 1.247
_refine_ls_R_factor_all 0.0559
_refine_ls_R_factor_gt 0.0426
_refine_ls_shift/su_max 0.007
_refine_ls_shift/su_mean 0.000
_refine_ls_structure_factor_coef Fsqd
_refine_ls_weighting_details 'w=1/[\s^2^(Fo^2^)+18.1844P] where P=(Fo^2^+2Fc^2^)/3'
_refine_ls_weighting_scheme calc
_refine_ls_wR_factor_gt 0.0745
_refine_ls_wR_factor_ref 0.0775
_reflns_Friedel_coverage 0.000
_reflns_number_gt 2647
_reflns_number_total 3147
_reflns_threshold_expression 'I > 2\s(I)'
_cod_data_source_file ao9b02605_si_007.cif
_cod_data_source_block sh4177
_cod_database_code 4516992
_shelx_shelxl_version_number 2018/3
_shelx_space_group_comment
; 
The symmetry employed for this shelxl refinement is uniquely defined 
by the following loop, which should always be used as a source of 
symmetry information in preference to the above space-group names. 
They are only intended as comments. 
;
_shelx_estimated_absorpt_t_min 0.322
_shelx_estimated_absorpt_t_max 0.850

loop_
_space_group_symop_operation_xyz
'x, y, z'
'-x+1/2, -y, z+1/2'
'-x, y+1/2, -z'
'x+1/2, -y+1/2, -z+1/2'
'-x, -y, -z'
'x-1/2, y, -z-1/2'
'x, -y-1/2, z'
'-x-1/2, y-1/2, z-1/2'

loop_
_atom_site_label
_atom_site_type_symbol
_atom_site_fract_x
_atom_site_fract_y
_atom_site_fract_z
_atom_site_U_iso_or_equiv
_atom_site_adp_type
_atom_site_occupancy
_atom_site_site_symmetry_order
_atom_site_calc_flag
_atom_site_refinement_flags_posn
_atom_site_refinement_flags_adp
_atom_site_refinement_flags_occupancy
Pb Pb 0.35835(2) 0.750000 0.37722(3) 0.01682(8) Uani 1 2 d S T P
Si Si 0.15228(9) 0.61826(13) 0.31578(13) 0.0165(3) Uani 1 1 d . . .
N1 N 0.4336(4) 0.750000 0.6647(6) 0.0208(15) Uani 1 2 d S T P
N2 N 0.3074(4) 0.750000 0.6827(6) 0.0204(15) Uani 1 2 d S T P
C1 C 0.2579(3) 0.5766(5) 0.3156(5) 0.0187(12) Uani 1 1 d . . .
C2 C 0.3033(3) 0.5429(5) 0.4136(5) 0.0200(12) Uani 1 1 d . . .
H2 H 0.284450 0.539432 0.491048 0.024 Uiso 1 1 calc R U .
C3 C 0.3806(3) 0.5158(4) 0.3773(6) 0.0210(11) Uani 1 1 d . . .
H3 H 0.423119 0.491967 0.425277 0.025 Uiso 1 1 calc R U .
C4 C 0.3830(3) 0.5304(5) 0.2567(6) 0.0222(12) Uani 1 1 d . . .
H4 H 0.427991 0.517577 0.208923 0.027 Uiso 1 1 calc R U .
C5 C 0.3095(3) 0.5663(5) 0.2183(5) 0.0189(12) Uani 1 1 d . . .
H5 H 0.295742 0.581499 0.140039 0.023 Uiso 1 1 calc R U .
O O 0.1412(4) 0.750000 0.3477(5) 0.0235(12) Uani 1 2 d S T P
C7 C 0.0985(3) 0.5409(5) 0.4312(5) 0.0243(13) Uani 1 1 d . . .
H7A H 0.043139 0.565801 0.434069 0.036 Uiso 1 1 calc R U .
H7B H 0.123940 0.554952 0.506212 0.036 Uiso 1 1 calc R U .
H7C H 0.100167 0.461199 0.414268 0.036 Uiso 1 1 calc R U .
C8 C 0.1065(3) 0.5923(6) 0.1727(5) 0.0263(14) Uani 1 1 d . . .
H8A H 0.137910 0.629138 0.112381 0.040 Uiso 1 1 calc R U .
H8B H 0.052283 0.621885 0.172096 0.040 Uiso 1 1 calc R U .
H8C H 0.105094 0.512257 0.157770 0.040 Uiso 1 1 calc R U .
C9 C 0.3654(5) 0.750000 0.6007(7) 0.0239(18) Uani 1 2 d S T P
C10 C 0.4174(6) 0.750000 0.7829(7) 0.0234(18) Uani 1 2 d S T P
C11 C 0.3367(5) 0.750000 0.7948(8) 0.0238(19) Uani 1 2 d S T P
C12 C 0.5137(5) 0.750000 0.6157(10) 0.034(2) Uani 1 2 d S T P
H12A H 0.537937 0.676756 0.626670 0.051 Uiso 0.5 1 calc R U P
H12B H 0.546018 0.806395 0.654748 0.051 Uiso 0.5 1 calc R U P
H12C H 0.510890 0.766849 0.532690 0.051 Uiso 0.5 1 calc R U P
C13 C 0.4822(6) 0.750000 0.8721(10) 0.038(2) Uani 1 2 d S T P
H13A H 0.522601 0.695062 0.850818 0.057 Uiso 0.5 1 calc R U P
H13B H 0.459838 0.731091 0.947928 0.057 Uiso 0.5 1 calc R U P
H13C H 0.506530 0.823847 0.875683 0.057 Uiso 0.5 1 calc R U P
C14 C 0.2860(6) 0.750000 0.8985(8) 0.033(2) Uani 1 2 d S T P
H14A H 0.243332 0.804635 0.888968 0.050 Uiso 0.5 1 calc R U P
H14B H 0.317948 0.769328 0.966562 0.050 Uiso 0.5 1 calc R U P
H14C H 0.262831 0.676037 0.909245 0.050 Uiso 0.5 1 calc R U P
C15 C 0.2231(5) 0.750000 0.6563(8) 0.028(2) Uani 1 2 d S T P
H15A H 0.201188 0.824117 0.670587 0.043 Uiso 0.5 1 calc R U P
H15B H 0.196015 0.695781 0.705749 0.043 Uiso 0.5 1 calc R U P
H15C H 0.215283 0.730102 0.574774 0.043 Uiso 0.5 1 calc R U P

loop_
_atom_site_aniso_label
_atom_site_aniso_U_11
_atom_site_aniso_U_22
_atom_site_aniso_U_33
_atom_site_aniso_U_23
_atom_site_aniso_U_13
_atom_site_aniso_U_12
Pb 0.01572(13) 0.01540(13) 0.01936(14) 0.000 0.00046(14) 0.000
Si 0.0119(7) 0.0181(7) 0.0195(8) -0.0017(6) 0.0010(6) -0.0024(6)
N1 0.022(4) 0.017(3) 0.023(4) 0.000 -0.002(3) 0.000
N2 0.022(4) 0.016(3) 0.024(4) 0.000 -0.002(3) 0.000
C1 0.019(3) 0.014(3) 0.023(3) 0.000(2) 0.001(2) -0.001(2)
C2 0.019(3) 0.017(3) 0.024(3) 0.001(2) 0.000(2) 0.000(2)
C3 0.016(3) 0.018(3) 0.029(3) -0.001(3) -0.002(3) 0.0018(19)
C4 0.015(3) 0.024(3) 0.028(3) -0.003(3) 0.005(2) 0.001(2)
C5 0.017(3) 0.022(3) 0.018(3) -0.004(2) -0.003(2) 0.002(2)
O 0.021(3) 0.019(3) 0.030(3) 0.000 0.005(3) 0.000
C7 0.021(3) 0.021(3) 0.031(3) 0.002(3) 0.005(3) -0.004(2)
C8 0.016(3) 0.041(4) 0.022(3) -0.003(3) -0.001(2) -0.005(3)
C9 0.028(4) 0.021(4) 0.023(5) 0.000 0.001(4) 0.000
C10 0.037(5) 0.014(4) 0.020(4) 0.000 -0.010(4) 0.000
C11 0.038(5) 0.013(4) 0.020(4) 0.000 -0.008(4) 0.000
C12 0.022(4) 0.036(5) 0.043(6) 0.000 0.000(5) 0.000
C13 0.052(6) 0.027(5) 0.035(5) 0.000 -0.026(5) 0.000
C14 0.045(6) 0.031(5) 0.024(5) 0.000 -0.004(4) 0.000
C15 0.021(4) 0.034(5) 0.031(5) 0.000 -0.002(4) 0.000

loop_
_atom_type_symbol
_atom_type_description
_atom_type_scat_dispersion_real
_atom_type_scat_dispersion_imag
_atom_type_scat_source
C C 0.0033 0.0016 'International Tables Vol C Tables 4.2.6.8 and 6.1.1.4'
H H 0.0000 0.0000 'International Tables Vol C Tables 4.2.6.8 and 6.1.1.4'
N N 0.0061 0.0033 'International Tables Vol C Tables 4.2.6.8 and 6.1.1.4'
O O 0.0106 0.0060 'International Tables Vol C Tables 4.2.6.8 and 6.1.1.4'
Si Si 0.0817 0.0704 'International Tables Vol C Tables 4.2.6.8 and 6.1.1.4'
Pb Pb -3.3944 10.1111 'International Tables Vol C Tables 4.2.6.8 and 6.1.1.4'

loop_
_geom_angle_atom_site_label_1
_geom_angle_atom_site_label_2
_geom_angle_atom_site_label_3
_geom_angle
_geom_angle_site_symmetry_1
_geom_angle_site_symmetry_3
C9 Pb C2 81.97(15) . 7_575
C9 Pb C2 81.97(15) . .
C2 Pb C2 135.6(2) 7_575 .
C9 Pb C1 106.49(18) . 7_575
C2 Pb C1 30.11(17) 7_575 7_575
C2 Pb C1 121.76(17) . 7_575
C9 Pb C1 106.49(18) . .
C2 Pb C1 121.76(17) 7_575 .
C2 Pb C1 30.11(17) . .
C1 Pb C1 97.4(2) 7_575 .
C9 Pb C3 89.64(14) . .
C2 Pb C3 164.39(17) 7_575 .
C2 Pb C3 29.21(16) . .
C1 Pb C3 145.57(16) 7_575 .
C1 Pb C3 48.33(16) . .
C9 Pb C3 89.64(14) . 7_575
C2 Pb C3 29.21(16) 7_575 7_575
C2 Pb C3 164.39(17) . 7_575
C1 Pb C3 48.33(16) 7_575 7_575
C1 Pb C3 145.57(16) . 7_575
C3 Pb C3 164.9(2) . 7_575
O Si C8 108.5(3) . .
O Si C1 111.9(3) . .
C8 Si C1 110.8(3) . .
O Si C7 105.5(3) . .
C8 Si C7 110.6(3) . .
C1 Si C7 109.5(3) . .
C9 N1 C10 111.5(7) . .
C9 N1 C12 124.4(8) . .
C10 N1 C12 124.1(8) . .
C9 N2 C11 113.3(7) . .
C9 N2 C15 123.8(8) . .
C11 N2 C15 122.9(8) . .
C5 C1 C2 105.9(5) . .
C5 C1 Si 127.7(4) . .
C2 C1 Si 126.4(4) . .
C5 C1 Pb 84.1(3) . .
C2 C1 Pb 71.6(3) . .
Si C1 Pb 112.4(2) . .
C3 C2 C1 109.0(5) . .
C3 C2 Pb 81.4(3) . .
C1 C2 Pb 78.3(3) . .
C3 C2 H2 125.5 . .
C1 C2 H2 125.5 . .
Pb C2 H2 107.6 . .
C2 C3 C4 107.1(5) . .
C2 C3 Pb 69.3(3) . .
C4 C3 Pb 83.1(3) . .
C2 C3 H3 126.5 . .
C4 C3 H3 126.5 . .
Pb C3 H3 113.5 . .
C5 C4 C3 109.4(5) . .
C5 C4 H4 125.3 . .
C3 C4 H4 125.3 . .
C4 C5 C1 108.6(5) . .
C4 C5 H5 125.7 . .
C1 C5 H5 125.7 . .
Si O Si 150.8(4) . 7_575
Si C7 H7A 109.5 . .
Si C7 H7B 109.5 . .
H7A C7 H7B 109.5 . .
Si C7 H7C 109.5 . .
H7A C7 H7C 109.5 . .
H7B C7 H7C 109.5 . .
Si C8 H8A 109.5 . .
Si C8 H8B 109.5 . .
H8A C8 H8B 109.5 . .
Si C8 H8C 109.5 . .
H8A C8 H8C 109.5 . .
H8B C8 H8C 109.5 . .
N2 C9 N1 103.1(7) . .
N2 C9 Pb 131.4(6) . .
N1 C9 Pb 125.4(6) . .
C11 C10 N1 107.1(7) . .
C11 C10 C13 130.9(9) . .
N1 C10 C13 122.0(9) . .
C10 C11 N2 105.1(8) . .
C10 C11 C14 131.2(8) . .
N2 C11 C14 123.7(8) . .
N1 C12 H12A 109.5 . .
N1 C12 H12B 109.5 . .
H12A C12 H12B 109.5 . .
N1 C12 H12C 109.5 . .
H12A C12 H12C 109.5 . .
H12B C12 H12C 109.5 . .
N1 C12 H12A 109.5(12) . 7_575
H12A C12 H12A 128.3 . 7_575
H12B C12 H12A 23.9 . 7_575
H12C C12 H12A 87.7 . 7_575
N1 C12 H12B 109(2) . 7_575
H12A C12 H12B 23.9 . 7_575
H12B C12 H12B 87.7 . 7_575
H12C C12 H12B 128.3 . 7_575
H12A C12 H12B 109.5 7_575 7_575
N1 C12 H12C 109.5(11) . 7_575
H12A C12 H12C 87.7 . 7_575
H12B C12 H12C 128.3 . 7_575
H12C C12 H12C 23.9 . 7_575
H12A C12 H12C 109.5 7_575 7_575
H12B C12 H12C 109.5 7_575 7_575
C10 C13 H13A 109.5 . .
C10 C13 H13B 109.5 . .
H13A C13 H13B 109.5 . .
C10 C13 H13C 109.5 . .
H13A C13 H13C 109.5 . .
H13B C13 H13C 109.5 . .
C10 C13 H13A 109(2) . 7_575
H13A C13 H13A 84.9 . 7_575
H13B C13 H13A 130.3 . 7_575
H13C C13 H13A 26.9 . 7_575
C10 C13 H13B 109.5(11) . 7_575
H13A C13 H13B 130.3 . 7_575
H13B C13 H13B 26.9 . 7_575
H13C C13 H13B 84.9 . 7_575
H13A C13 H13B 109.5 7_575 7_575
C10 C13 H13C 109.5(11) . 7_575
H13A C13 H13C 26.9 . 7_575
H13B C13 H13C 84.9 . 7_575
H13C C13 H13C 130.3 . 7_575
H13A C13 H13C 109.5 7_575 7_575
H13B C13 H13C 109.5 7_575 7_575
C11 C14 H14A 109.5 . .
C11 C14 H14B 109.5 . .
H14A C14 H14B 109.5 . .
C11 C14 H14C 109.5 . .
H14A C14 H14C 109.5 . .
H14B C14 H14C 109.5 . .
C11 C14 H14A 109.5(19) . 7_575
H14A C14 H14A 84.3 . 7_575
H14B C14 H14A 130.7 . 7_575
H14C C14 H14A 27.5 . 7_575
C11 C14 H14B 109.5(10) . 7_575
H14A C14 H14B 130.7 . 7_575
H14B C14 H14B 27.5 . 7_575
H14C C14 H14B 84.4 . 7_575
H14A C14 H14B 109.5 7_575 7_575
C11 C14 H14C 109.5(9) . 7_575
H14A C14 H14C 27.5 . 7_575
H14B C14 H14C 84.4 . 7_575
H14C C14 H14C 130.7 . 7_575
H14A C14 H14C 109.5 7_575 7_575
H14B C14 H14C 109.5 7_575 7_575
N2 C15 H15A 109.5 . .
N2 C15 H15B 109.5 . .
H15A C15 H15B 109.5 . .
N2 C15 H15C 109.5 . .
H15A C15 H15C 109.5 . .
H15B C15 H15C 109.5 . .
N2 C15 H15A 109.5(9) . 7_575
H15A C15 H15A 131.2 . 7_575
H15B C15 H15A 28.3 . 7_575
H15C C15 H15A 83.6 . 7_575
N2 C15 H15B 109.5(18) . 7_575
H15A C15 H15B 28.3 . 7_575
H15B C15 H15B 83.6 . 7_575
H15C C15 H15B 131.2 . 7_575
H15A C15 H15B 109.5 7_575 7_575
N2 C15 H15C 109.5(11) . 7_575
H15A C15 H15C 83.6 . 7_575
H15B C15 H15C 131.2 . 7_575
H15C C15 H15C 28.3 . 7_575
H15A C15 H15C 109.5 7_575 7_575
H15B C15 H15C 109.5 7_575 7_575

loop_
_geom_bond_atom_site_label_1
_geom_bond_atom_site_label_2
_geom_bond_distance
_geom_bond_site_symmetry_2
Pb C9 2.582(8) .
Pb C2 2.693(6) 7_575
Pb C2 2.693(6) .
Pb C1 2.779(6) 7_575
Pb C1 2.779(6) .
Pb C3 2.846(5) .
Pb C3 2.846(5) 7_575
Si O 1.640(2) .
Si C8 1.849(6) .
Si C1 1.848(6) .
Si C7 1.861(6) .
N1 C9 1.365(11) .
N1 C10 1.391(11) .
N1 C12 1.463(11) .
N2 C9 1.360(11) .
N2 C11 1.384(11) .
N2 C15 1.451(11) .
C1 C5 1.425(8) .
C1 C2 1.424(8) .
C2 C3 1.405(8) .
C2 H2 0.9500 .
C3 C4 1.403(9) .
C3 H3 0.9500 .
C4 C5 1.383(8) .
C4 H4 0.9500 .
C5 H5 0.9500 .
C7 H7A 0.9800 .
C7 H7B 0.9800 .
C7 H7C 0.9800 .
C8 H8A 0.9800 .
C8 H8B 0.9800 .
C8 H8C 0.9800 .
C10 C11 1.366(13) .
C10 C13 1.499(12) .
C11 C14 1.470(13) .
C12 H12A 0.9800 .
C12 H12B 0.9800 .
C12 H12C 0.9800 .
C12 H12A 0.98(6) 7_575
C12 H12B 0.98(10) 7_575
C12 H12C 0.98(4) 7_575
C13 H13A 0.9800 .
C13 H13B 0.9800 .
C13 H13C 0.9800 .
C13 H13A 0.98(10) 7_575
C13 H13B 0.98(5) 7_575
C13 H13C 0.98(5) 7_575
C14 H14A 0.9800 .
C14 H14B 0.9800 .
C14 H14C 0.9800 .
C14 H14A 0.98(9) 7_575
C14 H14B 0.98(4) 7_575
C14 H14C 0.98(5) 7_575
C15 H15A 0.9800 .
C15 H15B 0.9800 .
C15 H15C 0.9800 .
C15 H15A 0.98(4) 7_575
C15 H15B 0.98(8) 7_575
C15 H15C 0.98(4) 7_575
